data_1502566
loop_
_publ_author_name
'Cammidge, Andrew N.'
'Goddard, Victoria H. M.'
'Schubert, Christopher P. J.'
'Gopee, Hemant'
'Hughes, David L.'
'Gonzalez-Lucas, Daniel'

_publ_section_title
;
 Unexpected phenol production from arylboronic acids under palladium-free
 conditions; organocatalyzed air oxidation.
;
_journal_issue 22
_journal_name_full 'Organic letters'
_journal_page_first 6034
_journal_page_last 6037
_journal_paper_doi 10.1021/ol202500z
_journal_volume 13
_journal_year 2011
_chemical_formula_moiety 'C32 H36 O4'
_chemical_formula_structural {C10H5O-OC6H13}2
_chemical_formula_sum 'C32 H36 O4'
_chemical_formula_weight 484.61
_chemical_name_systematic
;
 ?
;
_space_group_IT_number 2
_symmetry_cell_setting triclinic
_symmetry_space_group_name_Hall '-P 1'
_symmetry_space_group_name_H-M 'P -1'
_atom_sites_solution_hydrogens geom
_atom_sites_solution_primary direct
_atom_sites_solution_secondary difmap
_audit_creation_method 'SHELXL-97 and CrysAlis RED'
_cell_angle_alpha 71.587(6)
_cell_angle_beta 82.118(5)
_cell_angle_gamma 75.890(5)
_cell_formula_units_Z 1
_cell_length_a 5.3199(3)
_cell_length_b 10.5254(6)
_cell_length_c 12.2657(9)
_cell_measurement_reflns_used 4089
_cell_measurement_temperature 140(1)
_cell_volume 630.63(7)
_computing_cell_refinement
;
 CrysAlis RED, Oxford Diffraction Ltd., Version 1.171.29.9 
;
_computing_data_collection
;
 CrysAlis CCD, Oxford Diffraction Ltd., Version 1.171.29.9 
;
_computing_data_reduction
;
 CrysAlis RED, Oxford Diffraction Ltd., Version 1.171.29.9 
;
_computing_molecular_graphics 'ORTEP (Johnson, 1971)'
_computing_publication_material 'SHELXL-97 (Sheldrick, 1997b)'
_computing_structure_refinement 'SHELXL-97 (Sheldrick, 1997b)'
_computing_structure_solution 'SHELXS-97 (Sheldrick, 1997a)'
_diffrn_ambient_temperature 140(1)
_diffrn_detector_area_resol_mean 16.0050
_diffrn_measured_fraction_theta_full 0.976
_diffrn_measured_fraction_theta_max 0.976
_diffrn_measurement_device_type 'Oxford Diffraction Xcalibur 3/CCD'
_diffrn_measurement_method 'Thin slice \f and \w scans'
_diffrn_radiation_monochromator graphite
_diffrn_radiation_source 'Enhance (Mo) X-ray Source'
_diffrn_radiation_type Mo-K\a
_diffrn_radiation_wavelength 0.71073
_diffrn_reflns_av_R_equivalents 0.0369
_diffrn_reflns_av_sigmaI/netI 0.0452
_diffrn_reflns_limit_h_max 7
_diffrn_reflns_limit_h_min -7
_diffrn_reflns_limit_k_max 14
_diffrn_reflns_limit_k_min -14
_diffrn_reflns_limit_l_max 17
_diffrn_reflns_limit_l_min -17
_diffrn_reflns_number 9785
_diffrn_reflns_theta_full 30.00
_diffrn_reflns_theta_max 30.00
_diffrn_reflns_theta_min 3.96
_exptl_absorpt_coefficient_mu 0.083
_exptl_absorpt_correction_T_max 1.032
_exptl_absorpt_correction_T_min 0.970
_exptl_absorpt_correction_type multi-scan
_exptl_absorpt_process_details
;
 CrysAlis RED, Oxford Diffraction Ltd., Version 1.171.29.9 
 Empirical absorption correction using spherical harmonics,
  implemented in SCALE3 ABSPACK scaling algorithm.
;
_exptl_crystal_colour 'deep purple'
_exptl_crystal_density_diffrn 1.276
_exptl_crystal_density_method 'not measured'
_exptl_crystal_description prism
_exptl_crystal_F_000 260
_exptl_crystal_size_max 0.76
_exptl_crystal_size_mid 0.25
_exptl_crystal_size_min 0.15
_refine_diff_density_max 0.356
_refine_diff_density_min -0.217
_refine_diff_density_rms 0.049
_refine_ls_extinction_method none
_refine_ls_goodness_of_fit_ref 0.964
_refine_ls_hydrogen_treatment constr
_refine_ls_matrix_type full
_refine_ls_number_parameters 163
_refine_ls_number_reflns 3599
_refine_ls_number_restraints 0
_refine_ls_restrained_S_all 0.964
_refine_ls_R_factor_all 0.0704
_refine_ls_R_factor_gt 0.0414
_refine_ls_shift/su_max 0.000
_refine_ls_shift/su_mean 0.000
_refine_ls_structure_factor_coef Fsqd
_refine_ls_weighting_details 'calc w=1/[\s^2^(Fo^2^)+(0.0639P)^2^+0.0000P] where P=(Fo^2^+2Fc^2^)/3'
_refine_ls_weighting_scheme calc
_refine_ls_wR_factor_gt 0.1063
_refine_ls_wR_factor_ref 0.1138
_reflns_number_gt 2346
_reflns_number_total 3599
_reflns_threshold_expression I>2sigma(I)
_cod_data_source_file ol202500z_si_001.cif
_cod_data_source_block victg2
_cod_depositor_comments
;
The following automatic conversions were performed:

'_symmetry_cell_setting' value 'Triclinic' changed to 'triclinic'
according to /home/saulius/struct/CIF-dictionaries/cif_core.dic
dictionary named 'cif_core.dic' version 2.4.1 from 2010-06-29.

Automatic conversion script
Id: cif_fix_values 1715 2011-07-08 13:25:40Z adriana 
;
_cod_original_sg_symbol_H-M P-1
_cod_database_code 1502566

loop_
_symmetry_equiv_pos_as_xyz
'x, y, z'
'-x, -y, -z'

loop_
_atom_site_label
_atom_site_type_symbol
_atom_site_fract_x
_atom_site_fract_y
_atom_site_fract_z
_atom_site_U_iso_or_equiv
_atom_site_adp_type
_atom_site_occupancy
_atom_site_symmetry_multiplicity
_atom_site_calc_flag
_atom_site_refinement_flags
C1 C 0.4710(2) 0.55733(10) 0.32871(9) 0.0176(2) Uani 1 1 d .
C2 C 0.2425(2) 0.58594(11) 0.38970(9) 0.0184(2) Uani 1 1 d .
H2 H 0.1619 0.6774 0.3799 0.022 Uiso 1 1 calc R
C3 C 0.11821(19) 0.48257(11) 0.46857(9) 0.0167(2) Uani 1 1 d .
C4 C 0.2549(2) 0.33648(11) 0.48133(9) 0.0182(2) Uani 1 1 d .
C5 C 0.6329(2) 0.17583(12) 0.42025(10) 0.0233(3) Uani 1 1 d .
H5 H 0.5625 0.1040 0.4696 0.028 Uiso 1 1 calc R
C6 C 0.8653(2) 0.14759(12) 0.35753(10) 0.0263(3) Uani 1 1 d .
H6 H 0.9510 0.0573 0.3649 0.032 Uiso 1 1 calc R
C7 C 0.9701(2) 0.25504(12) 0.28342(10) 0.0256(3) Uani 1 1 d .
H7 H 1.1262 0.2361 0.2411 0.031 Uiso 1 1 calc R
C8 C 0.8450(2) 0.38928(12) 0.27203(9) 0.0217(2) Uani 1 1 d .
H8 H 0.9167 0.4604 0.2223 0.026 Uiso 1 1 calc R
C9 C 0.6094(2) 0.41852(10) 0.33550(9) 0.0173(2) Uani 1 1 d .
C10 C 0.5031(2) 0.31063(10) 0.41020(9) 0.0179(2) Uani 1 1 d .
O1 O 0.59340(14) 0.65437(7) 0.25618(6) 0.02194(19) Uani 1 1 d .
C11 C 0.4749(2) 0.79548(11) 0.24455(9) 0.0196(2) Uani 1 1 d .
H11A H 0.4421 0.8109 0.3196 0.024 Uiso 1 1 calc R
H11B H 0.3107 0.8201 0.2091 0.024 Uiso 1 1 calc R
C12 C 0.6598(2) 0.88088(11) 0.17000(9) 0.0199(2) Uani 1 1 d .
H12A H 0.6949 0.8622 0.0962 0.024 Uiso 1 1 calc R
H12B H 0.8228 0.8551 0.2064 0.024 Uiso 1 1 calc R
C13 C 0.5501(2) 1.03324(11) 0.15069(9) 0.0198(2) Uani 1 1 d .
H13A H 0.5205 1.0519 0.2245 0.024 Uiso 1 1 calc R
H13B H 0.3837 1.0578 0.1172 0.024 Uiso 1 1 calc R
C14 C 0.7285(2) 1.12274(10) 0.07196(9) 0.0196(2) Uani 1 1 d .
H14A H 0.8897 1.1032 0.1086 0.023 Uiso 1 1 calc R
H14B H 0.7696 1.0984 0.0006 0.023 Uiso 1 1 calc R
C15 C 0.6128(2) 1.27535(11) 0.04397(10) 0.0229(2) Uani 1 1 d .
H15A H 0.5695 1.2998 0.1152 0.027 Uiso 1 1 calc R
H15B H 0.4530 1.2955 0.0061 0.027 Uiso 1 1 calc R
C16 C 0.7952(2) 1.36283(12) -0.03318(11) 0.0299(3) Uani 1 1 d .
H16A H 0.7120 1.4580 -0.0486 0.045 Uiso 1 1 calc R
H16B H 0.8369 1.3401 -0.1044 0.045 Uiso 1 1 calc R
H16C H 0.9516 1.3456 0.0048 0.045 Uiso 1 1 calc R
O4 O 0.17837(15) 0.23593(8) 0.54728(7) 0.0270(2) Uani 1 1 d .

loop_
_atom_site_aniso_label
_atom_site_aniso_U_11
_atom_site_aniso_U_22
_atom_site_aniso_U_33
_atom_site_aniso_U_23
_atom_site_aniso_U_13
_atom_site_aniso_U_12
C1 0.0214(5) 0.0145(5) 0.0154(5) -0.0002(4) -0.0014(4) -0.0066(4)
C2 0.0208(5) 0.0139(5) 0.0185(5) -0.0022(4) 0.0008(4) -0.0045(4)
C3 0.0190(5) 0.0153(5) 0.0154(5) -0.0032(4) -0.0011(4) -0.0049(4)
C4 0.0215(5) 0.0161(5) 0.0169(5) -0.0035(4) -0.0001(4) -0.0064(4)
C5 0.0285(6) 0.0159(5) 0.0252(6) -0.0056(5) 0.0005(4) -0.0061(4)
C6 0.0289(6) 0.0184(6) 0.0306(6) -0.0098(5) 0.0006(5) -0.0011(5)
C7 0.0239(6) 0.0255(6) 0.0281(6) -0.0126(5) 0.0037(5) -0.0035(5)
C8 0.0228(6) 0.0210(6) 0.0211(5) -0.0066(4) 0.0037(4) -0.0070(4)
C9 0.0201(5) 0.0152(5) 0.0169(5) -0.0046(4) -0.0013(4) -0.0045(4)
C10 0.0207(5) 0.0150(5) 0.0183(5) -0.0050(4) -0.0013(4) -0.0039(4)
O1 0.0220(4) 0.0137(4) 0.0257(4) -0.0021(3) 0.0070(3) -0.0052(3)
C11 0.0180(5) 0.0147(5) 0.0223(5) -0.0018(4) 0.0015(4) -0.0027(4)
C12 0.0185(5) 0.0169(5) 0.0216(5) -0.0024(4) 0.0031(4) -0.0054(4)
C13 0.0175(5) 0.0170(5) 0.0229(5) -0.0038(4) 0.0019(4) -0.0044(4)
C14 0.0173(5) 0.0156(5) 0.0242(5) -0.0039(4) 0.0013(4) -0.0044(4)
C15 0.0204(5) 0.0154(5) 0.0302(6) -0.0038(5) 0.0016(4) -0.0044(4)
C16 0.0283(6) 0.0181(6) 0.0400(7) -0.0057(5) 0.0069(5) -0.0076(5)
O4 0.0303(4) 0.0155(4) 0.0296(4) -0.0017(3) 0.0074(3) -0.0063(3)

loop_
_atom_type_symbol
_atom_type_description
_atom_type_scat_dispersion_real
_atom_type_scat_dispersion_imag
_atom_type_scat_source
C C 0.0033 0.0016 'International Tables Vol C Tables 4.2.6.8 and 6.1.1.4'
H H 0.0000 0.0000 'International Tables Vol C Tables 4.2.6.8 and 6.1.1.4'
O O 0.0106 0.0060 'International Tables Vol C Tables 4.2.6.8 and 6.1.1.4'

loop_
_geom_angle_atom_site_label_1
_geom_angle_atom_site_label_2
_geom_angle_atom_site_label_3
_geom_angle
_geom_angle_site_symmetry_1
C2 C1 O1 124.01(10) .
C2 C1 C9 122.67(9) .
O1 C1 C9 113.32(8) .
C1 C2 C3 123.58(10) .
C1 C2 H2 118.2 .
C3 C2 H2 118.2 .
C3 C3 C2 121.53(12) 2_566
C3 C3 C4 122.12(11) 2_566
C2 C3 C4 116.34(9) .
O4 C4 C10 117.52(10) .
O4 C4 C3 124.57(9) .
C10 C4 C3 117.91(8) .
C6 C5 C10 120.71(10) .
C6 C5 H5 119.6 .
C10 C5 H5 119.6 .
C5 C6 C7 119.61(11) .
C5 C6 H6 120.2 .
C7 C6 H6 120.2 .
C8 C7 C6 120.68(10) .
C8 C7 H7 119.7 .
C6 C7 H7 119.7 .
C7 C8 C9 119.96(10) .
C7 C8 H8 120.0 .
C9 C8 H8 120.0 .
C10 C9 C8 119.55(10) .
C10 C9 C1 117.89(9) .
C8 C9 C1 122.55(9) .
C5 C10 C9 119.49(10) .
C5 C10 C4 118.92(9) .
C9 C10 C4 121.58(9) .
C1 O1 C11 117.89(8) .
O1 C11 C12 107.57(8) .
O1 C11 H11A 110.2 .
C12 C11 H11A 110.2 .
O1 C11 H11B 110.2 .
C12 C11 H11B 110.2 .
H11A C11 H11B 108.5 .
C11 C12 C13 111.80(8) .
C11 C12 H12A 109.3 .
C13 C12 H12A 109.3 .
C11 C12 H12B 109.3 .
C13 C12 H12B 109.3 .
H12A C12 H12B 107.9 .
C12 C13 C14 113.09(8) .
C12 C13 H13A 109.0 .
C14 C13 H13A 109.0 .
C12 C13 H13B 109.0 .
C14 C13 H13B 109.0 .
H13A C13 H13B 107.8 .
C15 C14 C13 113.81(8) .
C15 C14 H14A 108.8 .
C13 C14 H14A 108.8 .
C15 C14 H14B 108.8 .
C13 C14 H14B 108.8 .
H14A C14 H14B 107.7 .
C14 C15 C16 112.99(9) .
C14 C15 H15A 109.0 .
C16 C15 H15A 109.0 .
C14 C15 H15B 109.0 .
C16 C15 H15B 109.0 .
H15A C15 H15B 107.8 .
C15 C16 H16A 109.5 .
C15 C16 H16B 109.5 .
H16A C16 H16B 109.5 .
C15 C16 H16C 109.5 .
H16A C16 H16C 109.5 .
H16B C16 H16C 109.5 .

loop_
_geom_bond_atom_site_label_1
_geom_bond_atom_site_label_2
_geom_bond_distance
_geom_bond_site_symmetry_2
C1 C2 1.3574(14) .
C1 O1 1.3602(11) .
C1 C9 1.4490(14) .
C2 C3 1.4377(13) .
C2 H2 0.9300 .
C3 C3 1.4137(19) 2_566
C3 C4 1.5007(14) .
C4 O4 1.2326(12) .
C4 C10 1.4957(14) .
C5 C6 1.3832(15) .
C5 C10 1.3929(14) .
C5 H5 0.9300 .
C6 C7 1.3912(15) .
C6 H6 0.9300 .
C7 C8 1.3788(15) .
C7 H7 0.9300 .
C8 C9 1.4023(14) .
C8 H8 0.9300 .
C9 C10 1.4010(14) .
O1 C11 1.4346(12) .
C11 C12 1.5089(14) .
C11 H11A 0.9700 .
C11 H11B 0.9700 .
C12 C13 1.5199(14) .
C12 H12A 0.9700 .
C12 H12B 0.9700 .
C13 C14 1.5264(14) .
C13 H13A 0.9700 .
C13 H13B 0.9700 .
C14 C15 1.5180(14) .
C14 H14A 0.9700 .
C14 H14B 0.9700 .
C15 C16 1.5225(15) .
C15 H15A 0.9700 .
C15 H15B 0.9700 .
C16 H16A 0.9600 .
C16 H16B 0.9600 .
C16 H16C 0.9600 .
